data_4301580
loop_
_publ_author_name
'P. Chandrasekaran'
'Kuppuswamy Arumugam'
'Upul Jayarathne'
'Lisa M. P\'erez'
'Joel T. Mague'
'James P. Donahue'

_publ_contact_author 'James P. Donahue'
_publ_contact_author_address
;
   James P. Donahue
   Department of Chemistry
   Tulane University
   Percival Stern Hall, Room 2015
   6400 Freret Street
   New Orleans, Louisiana 70118-5698
;
_publ_contact_author_email donahue@tulane.edu
_publ_section_title
;
Synthesis, Structures, and Properties of Mixed Dithiolene-Carbonyl and
Dithiolene-Phosphine Complexes of Tungsten
;
_journal_name_full 'Inorganic Chemistry'
_journal_page_first 2103
_journal_page_last 2113
_journal_paper_doi 10.1021/ic802016b
_journal_volume 48
_journal_year 2009
_chemical_formula_sum 'C5 H6 O S2'
_chemical_formula_weight 146.22
_chemical_name_systematic
; 
 4,5-Dimethyl-[1,3]dithiol-2-one 
;
_space_group_IT_number 14
_symmetry_cell_setting monoclinic
_symmetry_space_group_name_Hall '-P 2ybc'
_symmetry_space_group_name_H-M 'P 1 21/c 1'
_atom_sites_solution_hydrogens geom
_atom_sites_solution_primary direct
_atom_sites_solution_secondary difmap
_audit_creation_method SHELXL-97
_cell_angle_alpha 90.00
_cell_angle_beta 92.0440(10)
_cell_angle_gamma 90.00
_cell_formula_units_Z 4
_cell_length_a 3.9068(3)
_cell_length_b 12.1944(8)
_cell_length_c 13.4159(9)
_cell_measurement_reflns_used 6055
_cell_measurement_temperature 100(2)
_cell_measurement_theta_max 29.25
_cell_measurement_theta_min 2.26
_cell_volume 638.74(8)
_computing_cell_refinement 'Bruker APEX2 (Bruker-AXS, 2006)'
_computing_data_collection 'Bruker APEX2 (Bruker-AXS, 2006)'
_computing_data_reduction 'Bruker SAINT+ (Bruker-AXS, 2006a)'
_computing_molecular_graphics 'Bruker APEX2 (Bruker-AXS, 2006)'
_computing_publication_material 'Bruker APEX2 (Bruker-AXS, 2006)'
_computing_structure_refinement 'SHELXL-97 (Sheldrick, 1997)'
_computing_structure_solution 'SHELXS-97 (Sheldrick, 1997)'
_diffrn_ambient_temperature 100(2)
_diffrn_measured_fraction_theta_full 0.992
_diffrn_measured_fraction_theta_max 0.992
_diffrn_measurement_device_type 'Bruker-AXS Smart APEX CCD area detector'
_diffrn_measurement_method 'phi and omega scans'
_diffrn_radiation_monochromator graphite
_diffrn_radiation_source 'fine-focus sealed tube'
_diffrn_radiation_type MoK\a
_diffrn_radiation_wavelength 0.71073
_diffrn_reflns_av_R_equivalents 0.0344
_diffrn_reflns_av_sigmaI/netI 0.0239
_diffrn_reflns_limit_h_max 5
_diffrn_reflns_limit_h_min -5
_diffrn_reflns_limit_k_max 15
_diffrn_reflns_limit_k_min -16
_diffrn_reflns_limit_l_max 17
_diffrn_reflns_limit_l_min -17
_diffrn_reflns_number 10389
_diffrn_reflns_theta_full 28.24
_diffrn_reflns_theta_max 28.24
_diffrn_reflns_theta_min 2.26
_exptl_absorpt_coefficient_mu 0.725
_exptl_absorpt_correction_T_max 0.9674
_exptl_absorpt_correction_T_min 0.8568
_exptl_absorpt_correction_type multi-scan
_exptl_absorpt_process_details 'SADABS (Sheldrick, 2007)'
_exptl_crystal_colour colourless
_exptl_crystal_density_diffrn 1.520
_exptl_crystal_density_method 'not measured'
_exptl_crystal_description Plate
_exptl_crystal_F_000 304
_exptl_crystal_size_max 0.22
_exptl_crystal_size_mid 0.12
_exptl_crystal_size_min 0.05
_refine_diff_density_max 0.348
_refine_diff_density_min -0.294
_refine_diff_density_rms 0.060
_refine_ls_extinction_method none
_refine_ls_goodness_of_fit_ref 1.356
_refine_ls_hydrogen_treatment constr
_refine_ls_matrix_type full
_refine_ls_number_parameters 75
_refine_ls_number_reflns 1566
_refine_ls_number_restraints 0
_refine_ls_restrained_S_all 1.356
_refine_ls_R_factor_all 0.0363
_refine_ls_R_factor_gt 0.0281
_refine_ls_shift/su_max 0.006
_refine_ls_shift/su_mean 0.000
_refine_ls_structure_factor_coef Fsqd
_refine_ls_weighting_details 'calc w=1/[\s^2^(Fo^2^)+(0.0314P)^2^+0.0000P] where P=(Fo^2^+2Fc^2^)/3'
_refine_ls_weighting_scheme calc
_refine_ls_wR_factor_gt 0.0696
_refine_ls_wR_factor_ref 0.0724
_reflns_number_gt 1345
_reflns_number_total 1566
_reflns_threshold_expression >2\s(I)
_cod_data_source_file ic802016b_si_001_1.cif
_cod_data_source_block jpd135_0m
_cod_depositor_comments
;
The following automatic conversions were performed:
'_symmetry_cell_setting' value 'Monoclinic' changed to 'monoclinic'
according to '/home/saulius/struct/CIF-dictionaries/cif_core.dic'
dictionary named 'cif_core.dic' version 2.4.1 from 2010-06-29.

Automatic conversion script
Id: cif_fix_enum 1527 2010-12-29 10:47:43Z saulius 
;
_cod_original_sg_symbol_H-M 'P 21/c'
_cod_database_code 4301580

loop_
_symmetry_equiv_pos_as_xyz
'x, y, z'
'-x, y+1/2, -z+1/2'
'-x, -y, -z'
'x, -y-1/2, z-1/2'

loop_
_atom_site_label
_atom_site_type_symbol
_atom_site_fract_x
_atom_site_fract_y
_atom_site_fract_z
_atom_site_U_iso_or_equiv
_atom_site_adp_type
_atom_site_occupancy
_atom_site_symmetry_multiplicity
_atom_site_calc_flag
_atom_site_refinement_flags
_atom_site_disorder_assembly
_atom_site_disorder_group
S1 S 0.21042(9) 0.08148(3) 0.18419(3) 0.02063(12) Uani 1 1 d . . .
S2 S 0.30363(9) 0.30682(3) 0.25519(3) 0.02024(12) Uani 1 1 d . . .
O1 O 0.5029(3) 0.13246(10) 0.35920(8) 0.0291(3) Uani 1 1 d . . .
C1 C 0.0665(4) 0.18675(12) 0.10394(10) 0.0177(3) Uani 1 1 d . . .
C2 C 0.1106(4) 0.28989(12) 0.13635(11) 0.0177(3) Uani 1 1 d . . .
C3 C -0.0902(4) 0.15141(13) 0.00519(11) 0.0223(3) Uani 1 1 d . . .
H3A H -0.1965 0.2148 -0.0285 0.034 Uiso 1 1 calc R . .
H3B H -0.2646 0.0953 0.0160 0.034 Uiso 1 1 calc R . .
H3C H 0.0883 0.1211 -0.0363 0.034 Uiso 1 1 calc R . .
C4 C 0.0127(4) 0.39393(12) 0.08200(12) 0.0246(4) Uani 1 1 d . . .
H4A H -0.0866 0.3758 0.0159 0.037 Uiso 1 1 calc R . .
H4B H 0.2169 0.4395 0.0746 0.037 Uiso 1 1 calc R . .
H4C H -0.1558 0.4342 0.1201 0.037 Uiso 1 1 calc R . .
C5 C 0.3679(4) 0.16629(13) 0.28256(11) 0.0203(3) Uani 1 1 d . . .

loop_
_atom_site_aniso_label
_atom_site_aniso_U_11
_atom_site_aniso_U_22
_atom_site_aniso_U_33
_atom_site_aniso_U_23
_atom_site_aniso_U_13
_atom_site_aniso_U_12
S1 0.0261(2) 0.0189(2) 0.0165(2) 0.00144(14) -0.00526(15) 0.00035(14)
S2 0.0243(2) 0.0213(2) 0.0149(2) -0.00145(14) -0.00333(14) -0.00064(15)
O1 0.0354(6) 0.0316(7) 0.0195(6) 0.0048(5) -0.0096(5) -0.0008(5)
C1 0.0189(7) 0.0219(8) 0.0122(7) 0.0018(6) -0.0007(5) 0.0017(6)
C2 0.0176(7) 0.0232(8) 0.0124(7) 0.0009(6) -0.0005(6) 0.0016(6)
C3 0.0281(8) 0.0236(8) 0.0150(7) -0.0010(6) -0.0042(6) 0.0020(6)
C4 0.0293(8) 0.0222(8) 0.0218(8) 0.0037(6) -0.0045(7) 0.0019(7)
C5 0.0202(7) 0.0246(8) 0.0161(7) 0.0001(6) -0.0008(6) -0.0009(6)

loop_
_atom_type_symbol
_atom_type_description
_atom_type_scat_dispersion_real
_atom_type_scat_dispersion_imag
_atom_type_scat_source
C C 0.0033 0.0016 'International Tables Vol C Tables 4.2.6.8 and 6.1.1.4'
H H 0.0000 0.0000 'International Tables Vol C Tables 4.2.6.8 and 6.1.1.4'
O O 0.0106 0.0060 'International Tables Vol C Tables 4.2.6.8 and 6.1.1.4'
S S 0.1246 0.1234 'International Tables Vol C Tables 4.2.6.8 and 6.1.1.4'

loop_
_geom_angle_atom_site_label_1
_geom_angle_atom_site_label_2
_geom_angle_atom_site_label_3
_geom_angle
_geom_angle_site_symmetry_1
_geom_angle_site_symmetry_3
_geom_angle_publ_flag
C1 S1 C5 97.20(7) . . ?
C2 S2 C5 97.36(7) . . ?
C2 C1 C3 126.80(13) . . ?
C2 C1 S1 116.92(11) . . ?
C3 C1 S1 116.27(11) . . ?
C1 C2 C4 127.32(13) . . ?
C1 C2 S2 116.89(11) . . ?
C4 C2 S2 115.79(11) . . ?
C1 C3 H3A 109.5 . . ?
C1 C3 H3B 109.5 . . ?
H3A C3 H3B 109.5 . . ?
C1 C3 H3C 109.5 . . ?
H3A C3 H3C 109.5 . . ?
H3B C3 H3C 109.5 . . ?
C2 C4 H4A 109.5 . . ?
C2 C4 H4B 109.5 . . ?
H4A C4 H4B 109.5 . . ?
C2 C4 H4C 109.5 . . ?
H4A C4 H4C 109.5 . . ?
H4B C4 H4C 109.5 . . ?
O1 C5 S2 124.09(12) . . ?
O1 C5 S1 124.28(13) . . ?
S2 C5 S1 111.62(8) . . ?

loop_
_geom_bond_atom_site_label_1
_geom_bond_atom_site_label_2
_geom_bond_distance
_geom_bond_site_symmetry_2
_geom_bond_publ_flag
S1 C1 1.7551(14) . ?
S1 C5 1.7697(15) . ?
S2 C2 1.7515(15) . ?
S2 C5 1.7686(16) . ?
O1 C5 1.2111(18) . ?
C1 C2 1.340(2) . ?
C1 C3 1.5025(19) . ?
C2 C4 1.5059(19) . ?
C3 H3A 0.9800 . ?
C3 H3B 0.9800 . ?
C3 H3C 0.9800 . ?
C4 H4A 0.9800 . ?
C4 H4B 0.9800 . ?
C4 H4C 0.9800 . ?

loop_
_cod_related_entry_id
_cod_related_entry_database
_cod_related_entry_code
1 ChemSpider 125875
